data_2010229
loop_
_publ_author_name
'Hursthouse, M.B.'
'Ciechanowicz-Rutkowska, M.'
'Burgiel, M.'
'Zankowska-Jasi\'nska, W.'

_publ_section_title
;
 5-Acetyl-6-methyl-3-phenyl-4-thioxo-3,4-dihydro-2<i>H</i>-1,3-oxazin-2-one
;
_journal_issue 12
_journal_name_full 'Acta Crystallographica Section C'
_journal_page_first 2001
_journal_page_last 2003
_journal_paper_doi 10.1107/S0108270194004993
_journal_volume 50
_journal_year 1994
_chemical_formula_moiety 'C13 H11 N1 O3 S1'
_chemical_formula_sum 'C13 H11 N O3 S'
_chemical_formula_weight 261.301
_symmetry_cell_setting monoclinic
_symmetry_space_group_name_Hall '-P 2ybc'
_symmetry_space_group_name_H-M 'P 1 21/c 1'
_atom_type_scat_source 'SHELX80 (Sheldrick, 1980)'
_cell_angle_alpha 90.
_cell_angle_beta 96.620(10)
_cell_angle_gamma 90.
_cell_formula_units_Z 4
_cell_length_a 10.6040(10)
_cell_length_b 9.0660(10)
_cell_length_c 13.9040(10)
_cell_measurement_reflns_used 250
_cell_measurement_temperature 291
_cell_measurement_theta_max 20
_cell_measurement_theta_min 2
_cell_volume 1327.8(2)
_diffrn_measurement_device 'Enraf-Nonius FAST'
_diffrn_measurement_method 'MADNES (1991)'
_diffrn_radiation_type MoK\a
_diffrn_radiation_wavelength 0.71069
_diffrn_reflns_av_R_equivalents 0.048
_diffrn_reflns_limit_h_max 13
_diffrn_reflns_limit_h_min -11
_diffrn_reflns_limit_k_max 10
_diffrn_reflns_limit_k_min -10
_diffrn_reflns_limit_l_max 16
_diffrn_reflns_limit_l_min 0
_diffrn_reflns_number 6133
_diffrn_reflns_theta_max 53.03
_exptl_absorpt_coefficient_mu 0.231
_exptl_absorpt_correction_type none
_exptl_crystal_colour yellow
_exptl_crystal_density_diffrn 1.31
_exptl_crystal_density_meas 1.29
_exptl_crystal_description prisms
_exptl_crystal_size_max 0.30
_exptl_crystal_size_mid 0.15
_exptl_crystal_size_min 0.10
_refine_diff_density_max 0.299
_refine_diff_density_min 0.239
_refine_ls_number_parameters 189
_refine_ls_number_reflns 1838
_refine_ls_R_factor_obs 0.037
_refine_ls_shift/esd_max 1.7
_refine_ls_structure_factor_coef F
_refine_ls_weighting_details 'w = 1/\s(F~o~)^2^'
_refine_ls_weighting_scheme calc
_refine_ls_wR_factor_obs 0.039
_reflns_number_observed 1838
_reflns_number_total 4054
_reflns_observed_criterion F~o~>3\sF~o~
_cod_data_source_file ab1102.cif
_cod_data_source_block ab1102a
_cod_depositor_comments
;
The following automatic conversions were performed:

'_refine_ls_weighting_scheme' value 'w = 1/\s(F~o~)^2^' was changed
to 'calc'. New tag '_refine_ls_weighting_details' was created. The
value of the new tag was set to 'w = 1/\s(F~o~)^2^'.

Automatic conversion script
Id: cif_fix_values 3143 2015-03-26 13:38:13Z robertas 
;
_cod_original_cell_volume 1327.9(2)
_cod_original_sg_symbol_H-M 'P 21/c'
_cod_original_formula_sum 'C13 H11 N1 O3 S1'
_cod_database_code 2010229

loop_
_atom_site_label
_atom_site_fract_x
_atom_site_fract_y
_atom_site_fract_z
_atom_site_U_iso_or_equiv
N .1552(2) -.1516(2) .66770(10) .0390(7)
O(1) .0782(2) -.3096(2) .54180(10) .0503(7)
O(2) .2742(2) -.3347(2) .61100(10) .0655(8)
O(3) -.2213(2) .0268(3) .5295(2) .0699(9)
S .02150(10) .06090(10) .73830(10) .0679(3)
C(1) -.1302(3) -.3155(4) .4640(3) .0696(13)
C(2) .1778(3) -.2689(3) .6075(2) .0449(10)
C(3) -.1890(3) -.0624(3) .5906(2) .0484(10)
C(4) .0416(2) -.0776(3) .6657(2) .0404(10)
C(5) -.0590(2) -.1327(3) .5962(2) .0379(9)
C(6) -.0378(3) -.2439(3) .5371(2) .0438(9)
C(7) .2643(2) -.1099(3) .7368(2) .0413(10)
C(8) .3489(3) -.0083(3) .7095(2) .0512(12)
C(9) .4522(3) .0294(5) .7754(2) .0634(14)
C(10) .4690(3) -.0373(5) .8646(3) .0703(14)
C(11) .3833(3) -.1376(5) .8900(2) .0729(15)
C(12) .2790(3) -.1742(4) .8256(2) .0595(12)
C(13) -.2734(3) -.1152(5) .6626(3) .0931(19)
H(1A) -.2069(3) -.2587(4) .4531(3) .0070
H(1B) -.1483(3) -.4094(4) .4912(3) .0070
H(1C) -.0963(3) -.3302(4) .4036(3) .0070
H(13A) -.2662(3) -.2202(5) .6705(3) .0100
H(13B) -.3589(3) -.0902(5) .6378(3) .0100
H(13C) -.2517(3) -.0680(5) .7241(3) .0100
H(8) .337(3) .031(3) .643(2) .0058(8)
H(9) .503(3) .097(4) .7583(19) .0060(10)
H(10) .536(4) -.001(4) .906(3) .0085(11)
H(11) .396(3) -.183(4) .947(2) .0066(10)
H(12) .215(3) -.239(4) .8419(19) .0060(9)

loop_
_geom_angle_atom_site_label_1
_geom_angle_atom_site_label_2
_geom_angle_atom_site_label_3
_geom_angle
_geom_angle_publ_flag
C(4) N C(2) 124.8(3) yes
C(7) N C(4) 120.7(3) yes
O(1) C(2) N 115.9(3) yes
O(2) C(2) O(1) 119.4(3) yes
C(13) C(3) O(3) 123.2(4) yes
S C(4) N 122.4(3) yes
C(5) C(4) S 122.6(3) yes
C(6) C(5) C(3) 120.2(3) yes
C(1) C(6) O(1) 111.4(3) yes
C(5) C(6) C(1) 127.5(4) yes
C(12) C(7) N 119.0(4) yes
C(9) C(8) C(7) 118.4(4) yes
C(11) C(10) C(9) 120.5(4) yes
C(11) C(12) C(7) 119.0(4) yes
C(7) N C(2) 114.5(3) yes
C(6) O(1) C(2) 122.6(3) yes
O(2) C(2) N 124.7(3) yes
C(5) C(3) O(3) 120.5(3) yes
C(13) C(3) C(5) 116.3(3) yes
C(5) C(4) N 115.0(3) yes
C(4) C(5) C(3) 119.2(3) yes
C(6) C(5) C(4) 120.6(3) yes
C(5) C(6) O(1) 121.1(3) yes
C(8) C(7) N 119.0(3) yes
C(12) C(7) C(8) 122.0(4) yes
C(10) C(9) C(8) 119.9(5) yes
C(12) C(11) C(10) 120.1(4) yes

loop_
_geom_bond_atom_site_label_1
_geom_bond_atom_site_label_2
_geom_bond_distance
_geom_bond_publ_flag
C(2) N 1.391(4) yes
C(7) N 1.466(4) yes
C(6) O(1) 1.362(4) yes
C(3) O(3) 1.194(4) yes
C(6) C(1) 1.479(4) yes
C(13) C(3) 1.497(6) yes
C(6) C(5) 1.336(4) yes
C(12) C(7) 1.359(4) yes
C(10) C(9) 1.373(5) yes
C(12) C(1) 1.381(5) yes
C(4) N 1.377(4) yes
C(2) O(1) 1.365(4) yes
C(2) O(2) 1.180(4) yes
C(4) S 1.640(3) yes
C(5) C(3) 1.512(4) yes
C(5) C(4) 1.444(4) yes
C(8) C(7) 1.369(5) yes
C(9) C(8) 1.388(5) yes
C(11) C(10) 1.360(6) yes
H(1A) C(1) 0.960 no
H(1C) C(1) 0.960 no
H(9) C(9) 0.86(4) no
H(11) C(11) 0.84(3) no
H(13A) C(13) 0.960 no
H(13C) C(13) 0.960 no
H(1B) C(1) 0.960 no
H(8) C(8) 0.98(3) no
H(10) C(10) 0.92(4) no
H(12) C(12) 0.95(3) no
H(13B) C(13) 0.960 no

loop_
_geom_torsion_atom_site_label_1
_geom_torsion_atom_site_label_2
_geom_torsion_atom_site_label_3
_geom_torsion_atom_site_label_4
_geom_torsion
_geom_torsion_publ_flag
C(2) N C(4) C(5) 1.5(4) yes
C(4) C(5) C(6) O(1) 1.0(4) yes
C(6) O(1) C(2) N -2.2(4) yes
C(4) N C(7) C(8) -91.5(3) yes
C(2) N C(4) S -179.5(2) yes
C(1) C(6) O(1) C(2) -176.3(3) yes
N C(4) C(5) C(6) -2.4(4) yes
C(2) O(1) C(6) C(5) 1.4(4) yes
C(4) N C(2) O(1) 0.7(4) yes
C(2) N C(7) C(12) -90.6(3) yes
C(3) C(5) C(6) O(1) -179.3(2) yes
O(2) C(2) O(1) C(6) 176.4(3) yes
